data_1549140
loop_
_publ_author_name
'Shaw, John S.'
'Vaiyapuri, Rajendran'
'Parker, Matthew P.'
'Murray, Claire A.'
'Lim, Kate J. C.'
'Pan, Cong'
'Knappert, Marcus'
'Cardin, Christine J.'
'Greenland, Barnaby W.'
'Grau-Crespo, Ricardo'
'Colquhoun, Howard M.'

_publ_section_title
;
 Elements of fractal geometry in the <sup>1</sup>H NMR spectrum of a
 copolymer intercalation-complex: identification of the underlying Cantor
 set.
;
_journal_issue 17
_journal_name_full 'Chemical science'
_journal_page_first 4052
_journal_page_last 4061
_journal_paper_doi 10.1039/c8sc00830b
_journal_volume 9
_journal_year 2018
_chemical_formula_moiety 'C65 H42 F6 N4 O11'
_chemical_formula_sum 'C65 H42 F6 N4 O11'
_chemical_formula_weight 1169.06
_chemical_name_systematic
' 7,7'-((ethane-1,2-diylbis(oxy))bis(ethane-2,1-diyl))bis(2-phenylbenzo[lmn][3,8]phenanthroline-1,3,6,8(2H,7H)-tetraone) and pyrene'
_space_group_IT_number 2
_space_group_name_Hall '-P 1'
_space_group_name_H-M_alt 'P -1'
_symmetry_cell_setting triclinic
_symmetry_space_group_name_Hall '-P 1'
_symmetry_space_group_name_H-M 'P -1'
_atom_sites_solution_hydrogens difmap
_atom_sites_solution_primary other
_audit_update_record
;
2016-09-07 deposited with the CCDC.
2018-03-21 downloaded from the CCDC.
;
_cell_angle_alpha 108.065(3)
_cell_angle_beta 102.085(3)
_cell_angle_gamma 91.766(2)
_cell_formula_units_Z 2
_cell_length_a 10.6269(3)
_cell_length_b 14.9210(5)
_cell_length_c 17.4851(7)
_cell_measurement_reflns_used 8183
_cell_measurement_temperature 150
_cell_measurement_theta_max 63
_cell_measurement_theta_min 3
_cell_volume 2563.72(16)
_computing_cell_refinement 'CrysAlisPro, (Agilent, 2011)'
_computing_data_collection 'Gemini, (Oxford Diffraction, 2006)'
_computing_data_reduction 'CrysAlisPro, (Agilent, 2011)'
_computing_molecular_graphics 'CAMERON (Watkin et al., 1996)'
_computing_publication_material 'CRYSTALS (Betteridge et al., 2003)'
_computing_structure_refinement 'CRYSTALS (Betteridge et al., 2003)'
_computing_structure_solution 'Superflip (Palatinus & Chapuis, 2007)'
_diffrn_ambient_temperature 150
_diffrn_measured_fraction_theta_full 0.982
_diffrn_measured_fraction_theta_max 0.982
_diffrn_measurement_device Area
_diffrn_measurement_device_type 'Oxford Diffraction Gemini'
_diffrn_measurement_method \w/2\q
_diffrn_radiation_monochromator graphite
_diffrn_radiation_type 'Cu K\a'
_diffrn_radiation_wavelength 1.54184
_diffrn_reflns_av_R_equivalents 0.029
_diffrn_reflns_limit_h_max 12
_diffrn_reflns_limit_h_min -12
_diffrn_reflns_limit_k_max 17
_diffrn_reflns_limit_k_min -16
_diffrn_reflns_limit_l_max 20
_diffrn_reflns_limit_l_min -20
_diffrn_reflns_number 21148
_diffrn_reflns_theta_full 63.150
_diffrn_reflns_theta_max 63.150
_diffrn_reflns_theta_min 3.132
_diffrn_standards_number 0
_exptl_absorpt_coefficient_mu 1.006
_exptl_absorpt_correction_T_max 0.90
_exptl_absorpt_correction_T_min 0.82
_exptl_absorpt_correction_type multi-scan
_exptl_absorpt_process_details 'CrysAlisPro, (Agilent, 2011)'
_exptl_crystal_colour red
_exptl_crystal_density_diffrn 1.514
_exptl_crystal_density_method 'not measured'
_exptl_crystal_description rhombohedron
_exptl_crystal_F_000 1204
_exptl_crystal_recrystallization_method
'Re-crystallisation from solvent: Vapour diffusion of chloroform/hexafluoropropan-2-ol in methanol'
_exptl_crystal_size_max 0.195
_exptl_crystal_size_mid 0.161
_exptl_crystal_size_min 0.105
_refine_diff_density_max 0.50
_refine_diff_density_min -0.33
_refine_ls_extinction_method None
_refine_ls_goodness_of_fit_ref 0.9721
_refine_ls_hydrogen_treatment noref
_refine_ls_matrix_type full
_refine_ls_number_parameters 920
_refine_ls_number_reflns 8183
_refine_ls_number_restraints 747
_refine_ls_R_factor_all 0.0616
_refine_ls_R_factor_gt 0.0516
_refine_ls_shift/su_max 0.0243700
_refine_ls_shift/su_mean 0.0010661
_refine_ls_structure_factor_coef Fsqd
_refine_ls_weighting_details
;
 Method, part 1, Chebychev polynomial, (Watkin, 1994, Prince, 1982) 
 [weight] = 1.0/[A~0~*T~0~(x)+A~1~*T~1~(x) ... +A~n-1~]*T~n-1~(x)] 
 where A~i~ are the Chebychev coefficients listed below and x= Fcalc/Fmax 
 Method = Robust Weighting (Prince, 1982) 
 W = [weight] * [1-(deltaF/6*sigmaF)^2^]^2^ 
 A~i~ are: 
 771. 0.119E+04 579. 144. 
;
_refine_ls_weighting_scheme calc
_refine_ls_wR_factor_all 0.0999
_refine_ls_wR_factor_gt 0.0927
_refine_ls_wR_factor_ref 0.0999
_reflns_limit_h_max 11
_reflns_limit_h_min -12
_reflns_limit_k_max 16
_reflns_limit_k_min -17
_reflns_limit_l_max 20
_reflns_limit_l_min 0
_reflns_number_gt 6639
_reflns_number_total 8183
_reflns_threshold_expression I>2.0\s(I)
_oxford_diffrn_Wilson_B_factor 3.03
_oxford_diffrn_Wilson_scale 0.12
_oxford_refine_ls_r_factor_ref 0.0616
_oxford_refine_ls_scale 3.288(19)
_oxford_reflns_number_all 8183
_oxford_reflns_threshold_expression_ref I>-10.0\s(I)
_cod_data_source_file c8sc00830b2.cif
_cod_data_source_block 1
_cod_depositor_comments
;
The following automatic conversions were performed:

'_atom_sites_solution_primary' value 'Other' changed to 'other'
according to
/home/data/users/saulius/crontab/automatic-downloads/rss-feeds/RSC/lib/dictionaries/cif_core.dic
dictionary named 'cif_core.dic' version 2.4.2 from 2011-04-26.

Automatic conversion script
Id: cif_fix_values 4973 2017-02-22 13:04:09Z antanas 

 Adding full bibliography for 1549140.cif.
;
_cod_original_cell_volume 2563.73(11)
_cod_original_sg_symbol_Hall '-P 1 '
_cod_original_sg_symbol_H-M 'P -1 '
_cod_database_code 1549140

loop_
_symmetry_equiv_pos_as_xyz
x,y,z
-x,-y,-z

loop_
_atom_site_label
_atom_site_type_symbol
_atom_site_fract_x
_atom_site_fract_y
_atom_site_fract_z
_atom_site_U_iso_or_equiv
_atom_site_occupancy
_atom_site_adp_type
_atom_site_refinement_flags_posn
_atom_site_refinement_flags_occupancy
_atom_site_disorder_assembly
_atom_site_disorder_group
C1 C 0.4505(2) 0.62268(18) 0.47860(17) 0.0371 1.0000 Uani D . . .
C2 C 0.4512(3) 0.61722(19) 0.39807(18) 0.0428 1.0000 Uani D . . .
C3 C 0.3648(3) 0.6623(2) 0.35623(18) 0.0474 1.0000 Uani D . . .
C4 C 0.2775(3) 0.7140(2) 0.3952(2) 0.0518 1.0000 Uani D . . .
C5 C 0.2758(3) 0.7200(2) 0.47557(19) 0.0474 1.0000 Uani D . . .
C6 C 0.3630(2) 0.67422(19) 0.51681(17) 0.0368 1.0000 Uani D . . .
N7 N 0.3657(2) 0.68492(15) 0.60244(14) 0.0353 1.0000 Uani . . . .
C8 C 0.3994(2) 0.77649(19) 0.65988(18) 0.0351 1.0000 Uani . . . .
O9 O 0.43172(19) 0.84217(13) 0.63839(12) 0.0432 1.0000 Uani . . . .
C10 C 0.3959(2) 0.78862(18) 0.74629(17) 0.0312 1.0000 Uani D . . .
C11 C 0.3758(2) 0.70762(18) 0.76999(17) 0.0307 1.0000 Uani . . . .
C12 C 0.3508(2) 0.61622(18) 0.71145(17) 0.0335 1.0000 Uani D . . .
C13 C 0.3398(3) 0.60273(19) 0.62246(18) 0.0380 1.0000 Uani . . . .
O14 O 0.3114(2) 0.52623(14) 0.56900(13) 0.0470 1.0000 Uani . . . .
C15 C 0.3328(3) 0.53857(19) 0.73658(18) 0.0400 1.0000 Uani D . . .
C16 C 0.3422(3) 0.55064(19) 0.82026(19) 0.0399 1.0000 Uani D . . .
C17 C 0.3643(2) 0.63904(18) 0.87828(17) 0.0342 1.0000 Uani D . . .
C18 C 0.3807(2) 0.71973(18) 0.85405(16) 0.0303 1.0000 Uani . . . .
C19 C 0.4005(2) 0.81147(18) 0.91208(17) 0.0329 1.0000 Uani D . . .
C20 C 0.4165(2) 0.88928(18) 0.88720(18) 0.0367 1.0000 Uani D . . .
C21 C 0.4152(2) 0.87761(18) 0.80443(17) 0.0349 1.0000 Uani D . . .
C22 C 0.4055(2) 0.8247(2) 1.00046(18) 0.0369 1.0000 Uani . . . .
O23 O 0.4227(2) 0.90260(14) 1.05258(12) 0.0452 1.0000 Uani . . . .
N24 N 0.3897(2) 0.74234(16) 1.02167(14) 0.0359 1.0000 Uani D . . .
C25 C 0.3696(3) 0.6505(2) 0.96606(18) 0.0381 1.0000 Uani . . . .
O26 O 0.3568(2) 0.58313(14) 0.98997(13) 0.0505 1.0000 Uani . . . .
C27 C 0.3995(3) 0.7535(2) 1.10973(18) 0.0439 1.0000 Uani D . . .
C28 C 0.2698(3) 0.7394(2) 1.13024(18) 0.0482 1.0000 Uani D . . .
O29 O 0.18579(19) 0.79968(14) 1.10277(12) 0.0446 1.0000 Uani D . . .
C30 C 0.0750(3) 0.8140(2) 1.13742(19) 0.0527 1.0000 Uani D . . .
C31 C -0.0075(3) 0.7251(3) 1.12741(19) 0.0547 1.0000 Uani D . . .
O32 O -0.04162(19) 0.66797(15) 1.04278(12) 0.0458 1.0000 Uani D . . .
C33 C -0.1475(3) 0.5976(2) 1.02290(18) 0.0455 1.0000 Uani D . . .
C34 C -0.2772(3) 0.6347(2) 1.00097(18) 0.0457 1.0000 Uani D . . .
N35 N -0.2792(2) 0.67845(17) 0.93519(14) 0.0397 1.0000 Uani D . . .
C36 C -0.2915(3) 0.6158(2) 0.85513(18) 0.0404 1.0000 Uani . . . .
O37 O -0.3076(2) 0.53078(15) 0.84064(13) 0.0503 1.0000 Uani . . . .
C38 C -0.2835(2) 0.65869(19) 0.78973(17) 0.0337 1.0000 Uani D . . .
C39 C -0.2735(2) 0.75763(19) 0.80900(16) 0.0315 1.0000 Uani . . . .
C40 C -0.2652(2) 0.8184(2) 0.89059(16) 0.0350 1.0000 Uani D . . .
C41 C -0.2638(3) 0.7768(2) 0.95794(19) 0.0408 1.0000 Uani . . . .
O42 O -0.2518(2) 0.82653(16) 1.02939(13) 0.0552 1.0000 Uani . . . .
C43 C -0.2595(3) 0.9145(2) 0.90678(17) 0.0382 1.0000 Uani D . . .
C44 C -0.2628(2) 0.95421(19) 0.84357(17) 0.0372 1.0000 Uani D . . .
C45 C -0.2698(2) 0.89662(18) 0.76367(16) 0.0321 1.0000 Uani D . . .
C46 C -0.2727(2) 0.79750(19) 0.74558(16) 0.0305 1.0000 Uani . . . .
C47 C -0.2760(2) 0.73685(18) 0.66473(16) 0.0310 1.0000 Uani D . . .
C48 C -0.2811(2) 0.64014(18) 0.64794(16) 0.0337 1.0000 Uani D . . .
C49 C -0.2871(2) 0.60125(18) 0.71082(17) 0.0359 1.0000 Uani D . . .
C50 C -0.2743(2) 0.77813(18) 0.59828(16) 0.0320 1.0000 Uani . . . .
O51 O -0.26722(18) 0.72961(13) 0.52916(11) 0.0378 1.0000 Uani . . . .
N52 N -0.2844(2) 0.87454(15) 0.61638(13) 0.0326 1.0000 Uani . . . .
C53 C -0.2828(3) 0.93815(19) 0.69610(16) 0.0340 1.0000 Uani . . . .
O54 O -0.2922(2) 1.02152(13) 0.70618(12) 0.0442 1.0000 Uani . . . .
C55 C -0.3102(3) 0.91135(18) 0.54744(17) 0.0378 1.0000 Uani D . . .
C56 C -0.2209(3) 0.9750(2) 0.54064(19) 0.0517 1.0000 Uani D . . .
C57 C -0.2509(4) 1.0094(2) 0.4733(2) 0.0644 1.0000 Uani D . . .
C58 C -0.3675(4) 0.9778(2) 0.4159(2) 0.0641 1.0000 Uani D . . .
C59 C -0.4547(3) 0.9136(2) 0.42335(18) 0.0519 1.0000 Uani D . . .
C60 C -0.4272(3) 0.8810(2) 0.49009(17) 0.0419 1.0000 Uani D . . .
F61 F 0.41315(19) 0.28987(19) 0.72896(13) 0.0840 1.0000 Uani . . . .
C62 C 0.2952(3) 0.2579(2) 0.72622(19) 0.0457 1.0000 Uani D . . .
F63 F 0.3001(2) 0.18297(14) 0.75212(12) 0.0646 1.0000 Uani . . . .
F64 F 0.2508(2) 0.32493(14) 0.78161(12) 0.0666 1.0000 Uani . . . .
C65 C 0.2116(3) 0.2345(2) 0.63944(17) 0.0395 1.0000 Uani D . . .
O66 O 0.2058(3) 0.31779(15) 0.61883(14) 0.0611 1.0000 Uani D . . .
C67 C 0.0766(3) 0.1950(3) 0.6317(2) 0.0601 1.0000 Uani D . . .
F68 F 0.0073(2) 0.17751(19) 0.55442(13) 0.0839 1.0000 Uani . . . .
F69 F 0.0719(2) 0.11543(19) 0.64890(16) 0.0906 1.0000 Uani . . . .
F70 F 0.0137(2) 0.2542(2) 0.68077(15) 0.0970 1.0000 Uani . . . .
C71 C 0.0980(4) 0.94668(18) 0.73375(9) 0.0510 0.527(6) Uani D P 1 2
C72 C 0.0996(4) 0.9649(2) 0.77106(9) 0.0497 0.473(6) Uani D P 1 1
C73 C 0.0784(4) 0.89465(10) 0.69253(17) 0.0445 0.473(6) Uani D P 1 1
C74 C 0.0753(4) 0.86261(9) 0.66252(18) 0.0493 0.527(6) Uani D P 1 2
C75 C 0.0575(4) 0.7760(2) 0.6715(2) 0.0471 0.527(6) Uani D P 1 2
C76 C 0.0578(5) 0.8012(2) 0.6855(2) 0.0454 0.473(6) Uani D P 1 1
C77 C 0.0352(5) 0.72804(11) 0.60952(17) 0.0489 0.473(6) Uani D P 1 1
C78 C 0.0351(4) 0.69039(9) 0.60399(18) 0.0482 0.527(6) Uani D P 1 2
C79 C 0.0158(5) 0.63477(18) 0.60258(18) 0.0507 0.473(6) Uani D P 1 1
C80 C 0.0166(5) 0.6027(2) 0.61310(16) 0.0516 0.527(6) Uani D P 1 2
C81 C 0.0162(5) 0.6076(2) 0.6743(2) 0.0512 0.473(6) Uani D P 1 1
C82 C 0.0199(4) 0.5951(2) 0.6923(2) 0.0477 0.527(6) Uani D P 1 2
C83 C -0.0049(5) 0.51501(17) 0.66766(19) 0.0643 0.473(6) Uani D P 1 1
C84 C 0.0015(4) 0.50890(18) 0.70197(17) 0.0497 0.527(6) Uani D P 1 2
C85 C -0.0050(4) 0.4905(2) 0.73989(9) 0.0613 0.473(6) Uani D P 1 1
C86 C 0.0033(4) 0.50411(18) 0.78025(9) 0.0537 0.527(6) Uani D P 1 2
C87 C 0.0167(4) 0.55944(10) 0.81888(17) 0.0436 0.473(6) Uani D P 1 1
C88 C 0.0245(4) 0.58743(9) 0.85179(19) 0.0496 0.527(6) Uani D P 1 2
C89 C 0.0380(4) 0.6539(2) 0.8257(2) 0.0390 0.473(6) Uani D P 1 1
C90 C 0.0443(4) 0.6739(2) 0.8424(2) 0.0434 0.527(6) Uani D P 1 2
C91 C 0.0383(7) 0.6796(2) 0.7521(2) 0.0413 0.473(6) Uani D P 1 1
C92 C 0.0419(7) 0.6798(2) 0.7617(2) 0.0404 0.527(6) Uani D P 1 2
C93 C 0.0605(7) 0.7710(2) 0.7530(2) 0.0406 0.527(6) Uani D P 1 2
C94 C 0.0586(7) 0.7765(2) 0.7601(2) 0.0389 0.473(6) Uani D P 1 1
C95 C 0.0813(4) 0.8543(2) 0.82160(19) 0.0432 0.527(6) Uani D P 1 2
C96 C 0.0790(5) 0.8470(2) 0.8367(2) 0.0414 0.473(6) Uani D P 1 1
C97 C 0.1004(4) 0.94432(18) 0.81144(16) 0.0419 0.527(6) Uani D P 1 2
C98 C 0.1004(5) 0.94361(17) 0.84319(19) 0.0490 0.473(6) Uani D P 1 1
C99 C 0.0834(4) 0.84607(19) 0.89921(16) 0.0387 0.527(6) Uani D P 1 2
C100 C 0.0786(5) 0.81922(18) 0.90831(18) 0.0321 0.473(6) Uani D P 1 1
C101 C 0.0607(5) 0.72825(11) 0.90327(17) 0.0347 0.473(6) Uani D P 1 1
C102 C 0.0657(4) 0.75975(9) 0.91005(18) 0.0341 0.527(6) Uani D P 1 2
H11 H 0.5092 0.5917 0.5076 0.0470 1.0000 Uiso D . . .
H21 H 0.5127 0.5829 0.3719 0.0530 1.0000 Uiso D . . .
H31 H 0.3660 0.6592 0.3011 0.0588 1.0000 Uiso D . . .
H41 H 0.2200 0.7467 0.3677 0.0648 1.0000 Uiso D . . .
H51 H 0.2159 0.7547 0.5026 0.0590 1.0000 Uiso D . . .
H151 H 0.3142 0.4781 0.6976 0.0507 1.0000 Uiso D . . .
H161 H 0.3327 0.4981 0.8368 0.0499 1.0000 Uiso D . . .
H201 H 0.4293 0.9505 0.9254 0.0455 1.0000 Uiso D . . .
H211 H 0.4287 0.9294 0.7881 0.0417 1.0000 Uiso D . . .
H271 H 0.4391 0.8171 1.1416 0.0533 1.0000 Uiso D . . .
H272 H 0.4552 0.7077 1.1235 0.0542 1.0000 Uiso D . . .
H281 H 0.2832 0.7553 1.1902 0.0590 1.0000 Uiso D . . .
H282 H 0.2280 0.6738 1.1031 0.0585 1.0000 Uiso D . . .
H301 H 0.1031 0.8492 1.1978 0.0649 1.0000 Uiso D . . .
H302 H 0.0192 0.8527 1.1092 0.0648 1.0000 Uiso D . . .
H311 H -0.0865 0.7425 1.1490 0.0676 1.0000 Uiso D . . .
H312 H 0.0436 0.6886 1.1599 0.0674 1.0000 Uiso D . . .
H332 H -0.1455 0.5747 1.0694 0.0567 1.0000 Uiso D . . .
H331 H -0.1370 0.5444 0.9750 0.0561 1.0000 Uiso D . . .
H341 H -0.2949 0.6822 1.0491 0.0567 1.0000 Uiso D . . .
H342 H -0.3453 0.5809 0.9799 0.0562 1.0000 Uiso D . . .
H431 H -0.2553 0.9535 0.9610 0.0477 1.0000 Uiso D . . .
H441 H -0.2616 1.0194 0.8557 0.0468 1.0000 Uiso D . . .
H481 H -0.2805 0.6010 0.5949 0.0423 1.0000 Uiso D . . .
H491 H -0.2933 0.5352 0.6982 0.0442 1.0000 Uiso D . . .
H561 H -0.1419 0.9931 0.5792 0.0632 1.0000 Uiso D . . .
H571 H -0.1908 1.0518 0.4678 0.0788 1.0000 Uiso D . . .
H581 H -0.3856 1.0008 0.3713 0.0780 1.0000 Uiso D . . .
H591 H -0.5341 0.8922 0.3832 0.0654 1.0000 Uiso D . . .
H601 H -0.4890 0.8380 0.4966 0.0523 1.0000 Uiso D . . .
H651 H 0.2517 0.1862 0.6020 0.0486 1.0000 Uiso D . . .
H711 H 0.1125 1.0057 0.7266 0.0663 0.527(6) Uiso D P 1 2
H721 H 0.1140 1.0293 0.7748 0.0652 0.473(6) Uiso D P 1 1
H731 H 0.0782 0.9114 0.6455 0.0580 0.473(6) Uiso D P 1 1
H741 H 0.0726 0.8669 0.6100 0.0609 0.527(6) Uiso D P 1 2
H771 H 0.0329 0.7442 0.5619 0.0612 0.473(6) Uiso D P 1 1
H781 H 0.0327 0.6939 0.5511 0.0592 0.527(6) Uiso D P 1 2
H791 H 0.0021 0.5881 0.5518 0.0654 0.473(6) Uiso D P 1 1
H801 H 0.0014 0.5470 0.5671 0.0640 0.527(6) Uiso D P 1 2
H831 H -0.0196 0.4681 0.6163 0.0780 0.473(6) Uiso D P 1 1
H841 H -0.0122 0.4534 0.6564 0.0630 0.527(6) Uiso D P 1 2
H851 H -0.0204 0.4259 0.7353 0.0742 0.473(6) Uiso D P 1 1
H861 H -0.0100 0.4446 0.7871 0.0675 0.527(6) Uiso D P 1 2
H871 H 0.0171 0.5418 0.8663 0.0581 0.473(6) Uiso D P 1 1
H881 H 0.0248 0.5829 0.9045 0.0631 0.527(6) Uiso D P 1 2
H971 H 0.1139 1.0008 0.8572 0.0549 0.527(6) Uiso D P 1 2
H981 H 0.1140 0.9919 0.8949 0.0624 0.473(6) Uiso D P 1 1
H991 H 0.0970 0.9028 0.9449 0.0535 0.527(6) Uiso D P 1 2
H1001 H 0.0908 0.8674 0.9594 0.0443 0.473(6) Uiso D P 1 1
H1011 H 0.0632 0.7127 0.9514 0.0450 0.473(6) Uiso D P 1 1
H1021 H 0.0670 0.7569 0.9637 0.0430 0.527(6) Uiso D P 1 2
H662 H 0.2182 0.3051 0.5708 0.0935 1.0000 Uiso D . . .

loop_
_atom_site_aniso_label
_atom_site_aniso_U_11
_atom_site_aniso_U_22
_atom_site_aniso_U_33
_atom_site_aniso_U_23
_atom_site_aniso_U_13
_atom_site_aniso_U_12
C1 0.0307(14) 0.0329(14) 0.0448(16) 0.0097(12) 0.0074(12) 0.0010(11)
C2 0.0356(15) 0.0410(16) 0.0467(17) 0.0061(14) 0.0115(13) -0.0020(13)
C3 0.0418(17) 0.057(2) 0.0409(17) 0.0149(15) 0.0081(14) -0.0060(15)
C4 0.0353(16) 0.069(2) 0.058(2) 0.0344(18) 0.0054(15) 0.0077(15)
C5 0.0364(16) 0.060(2) 0.0544(19) 0.0255(16) 0.0158(14) 0.0153(14)
C6 0.0306(14) 0.0406(16) 0.0398(15) 0.0132(13) 0.0089(12) 0.0026(12)
N7 0.0334(12) 0.0329(12) 0.0419(13) 0.0123(10) 0.0131(10) 0.0072(10)
C8 0.0268(13) 0.0336(15) 0.0482(16) 0.0162(13) 0.0100(12) 0.0087(11)
O9 0.0511(12) 0.0359(11) 0.0499(12) 0.0200(9) 0.0176(10) 0.0063(9)
C10 0.0226(13) 0.0307(14) 0.0423(15) 0.0121(12) 0.0108(11) 0.0045(10)
C11 0.0187(12) 0.0295(13) 0.0452(16) 0.0122(12) 0.0096(11) 0.0043(10)
C12 0.0287(14) 0.0291(14) 0.0431(16) 0.0094(12) 0.0122(12) 0.0062(11)
C13 0.0309(14) 0.0325(15) 0.0515(17) 0.0123(14) 0.0131(13) 0.0061(12)
O14 0.0578(13) 0.0329(11) 0.0484(12) 0.0079(10) 0.0168(10) 0.0028(9)
C15 0.0408(16) 0.0295(14) 0.0506(18) 0.0105(13) 0.0159(14) 0.0060(12)
C16 0.0431(16) 0.0288(14) 0.0545(18) 0.0174(13) 0.0190(14) 0.0066(12)
C17 0.0279(13) 0.0318(14) 0.0462(16) 0.0155(12) 0.0111(12) 0.0048(11)
C18 0.0212(12) 0.0283(13) 0.0418(15) 0.0102(12) 0.0097(11) 0.0034(10)
C19 0.0236(13) 0.0326(14) 0.0417(15) 0.0103(12) 0.0085(11) 0.0023(11)
C20 0.0319(14) 0.0272(14) 0.0487(17) 0.0093(12) 0.0093(12) 0.0002(11)
C21 0.0311(14) 0.0301(14) 0.0469(16) 0.0154(12) 0.0117(12) 0.0022(11)
C22 0.0248(13) 0.0379(16) 0.0468(17) 0.0125(14) 0.0081(12) 0.0006(11)
O23 0.0506(12) 0.0369(11) 0.0443(12) 0.0062(10) 0.0143(10) -0.0034(9)
N24 0.0323(12) 0.0367(13) 0.0397(13) 0.0145(11) 0.0073(10) 0.0025(10)
C25 0.0324(15) 0.0367(16) 0.0480(17) 0.0168(14) 0.0102(13) 0.0057(12)
O26 0.0652(14) 0.0409(12) 0.0542(13) 0.0251(10) 0.0177(11) 0.0077(10)
C27 0.0440(17) 0.0473(17) 0.0398(16) 0.0170(14) 0.0040(13) 0.0024(14)
C28 0.0539(19) 0.0547(19) 0.0409(17) 0.0212(15) 0.0125(14) 0.0080(15)
O29 0.0415(11) 0.0493(12) 0.0447(12) 0.0166(10) 0.0115(9) 0.0021(9)
C30 0.0445(18) 0.060(2) 0.0485(19) 0.0073(16) 0.0166(15) -0.0030(15)
C31 0.0478(19) 0.076(2) 0.0377(17) 0.0153(16) 0.0122(14) -0.0051(17)
O32 0.0409(11) 0.0574(13) 0.0401(11) 0.0188(10) 0.0081(9) -0.0038(10)
C33 0.0427(17) 0.0539(19) 0.0474(18) 0.0296(15) 0.0072(14) -0.0012(14)
C34 0.0412(17) 0.0585(19) 0.0468(17) 0.0302(15) 0.0108(14) 0.0010(14)
N35 0.0360(13) 0.0492(15) 0.0375(13) 0.0204(11) 0.0068(10) 0.0023(11)
C36 0.0295(14) 0.0449(18) 0.0486(17) 0.0221(14) 0.0030(12) -0.0014(12)
O37 0.0578(14) 0.0424(13) 0.0504(13) 0.0217(10) 0.0038(10) -0.0070(10)
C38 0.0231(13) 0.0385(15) 0.0390(15) 0.0148(12) 0.0030(11) -0.0007(11)
C39 0.0213(12) 0.0357(14) 0.0377(15) 0.0140(12) 0.0044(11) 0.0026(10)
C40 0.0282(14) 0.0453(16) 0.0338(14) 0.0144(12) 0.0087(11) 0.0073(12)
C41 0.0345(15) 0.0474(17) 0.0434(17) 0.0185(14) 0.0092(13) 0.0077(13)
O42 0.0762(16) 0.0569(14) 0.0392(13) 0.0197(11) 0.0204(11) 0.0165(12)
C43 0.0390(16) 0.0408(16) 0.0343(15) 0.0103(12) 0.0095(12) 0.0083(12)
C44 0.0368(15) 0.0359(15) 0.0374(15) 0.0093(12) 0.0088(12) 0.0067(12)
C45 0.0261(13) 0.0341(14) 0.0355(14) 0.0113(12) 0.0055(11) 0.0033(11)
C46 0.0185(12) 0.0383(15) 0.0335(14) 0.0114(12) 0.0036(10) 0.0019(10)
C47 0.0234(13) 0.0329(14) 0.0354(14) 0.0115(12) 0.0036(11) 0.0012(10)
C48 0.0271(13) 0.0334(14) 0.0362(15) 0.0083(12) 0.0026(11) 0.0007(11)
C49 0.0308(14) 0.0297(14) 0.0432(16) 0.0124(12) -0.0001(12) -0.0023(11)
C50 0.0251(13) 0.0329(14) 0.0344(15) 0.0085(12) 0.0033(11) 0.0007(11)
O51 0.0439(11) 0.0342(10) 0.0345(11) 0.0094(9) 0.0099(8) 0.0056(8)
N52 0.0351(12) 0.0309(12) 0.0307(12) 0.0095(9) 0.0063(9) 0.0025(9)
C53 0.0317(14) 0.0337(15) 0.0327(14) 0.0079(12) 0.0041(11) 0.0009(11)
O54 0.0605(13) 0.0317(11) 0.0379(11) 0.0110(9) 0.0068(10) 0.0044(9)
C55 0.0516(17) 0.0282(14) 0.0361(15) 0.0104(12) 0.0151(13) 0.0080(12)
C56 0.073(2) 0.0357(16) 0.0433(18) 0.0091(14) 0.0144(16) -0.0077(15)
C57 0.113(3) 0.0302(17) 0.058(2) 0.0144(16) 0.037(2) -0.0016(18)
C58 0.115(3) 0.0433(19) 0.0412(19) 0.0180(16) 0.024(2) 0.034(2)
C59 0.068(2) 0.0500(19) 0.0432(18) 0.0178(15) 0.0167(16) 0.0305(17)
C60 0.0440(17) 0.0440(17) 0.0384(16) 0.0126(13) 0.0101(13) 0.0189(13)
F61 0.0506(12) 0.133(2) 0.0569(13) 0.0234(13) 0.0048(10) -0.0311(13)
C62 0.0412(17) 0.0512(19) 0.0433(17) 0.0125(15) 0.0119(14) -0.0032(14)
F63 0.0703(13) 0.0662(13) 0.0550(12) 0.0272(10) -0.0022(10) 0.0075(10)
F64 0.0949(16) 0.0537(12) 0.0489(11) 0.0072(9) 0.0280(11) -0.0067(11)
C65 0.0425(16) 0.0369(15) 0.0405(16) 0.0122(13) 0.0132(13) 0.0047(12)
O66 0.104(2) 0.0431(13) 0.0473(13) 0.0194(10) 0.0341(13) 0.0118(12)
C67 0.0398(18) 0.092(3) 0.054(2) 0.034(2) 0.0081(16) 0.0090(18)
F68 0.0493(12) 0.138(2) 0.0620(13) 0.0415(14) -0.0042(10) 0.0007(13)
F69 0.0659(14) 0.1095(19) 0.1029(18) 0.0656(16) -0.0077(13) -0.0362(13)
F70 0.0520(13) 0.176(3) 0.0781(16) 0.0498(17) 0.0315(12) 0.0389(15)
C71 0.050(4) 0.051(4) 0.055(4) 0.030(3) -0.001(3) 0.001(3)
C72 0.051(4) 0.057(4) 0.045(5) 0.027(3) 0.006(4) 0.011(3)
C73 0.041(4) 0.060(4) 0.035(4) 0.019(3) 0.009(3) 0.008(3)
C74 0.041(3) 0.068(4) 0.046(4) 0.032(3) 0.004(3) 0.004(3)
C75 0.032(3) 0.057(3) 0.053(3) 0.021(3) 0.006(3) 0.001(3)
C76 0.031(4) 0.064(4) 0.048(4) 0.024(3) 0.014(3) 0.011(3)
C77 0.036(4) 0.074(4) 0.043(4) 0.021(3) 0.018(3) 0.014(3)
C78 0.042(4) 0.055(4) 0.048(3) 0.014(3) 0.016(3) -0.002(3)
C79 0.039(4) 0.061(4) 0.056(4) 0.018(3) 0.018(3) 0.005(4)
C80 0.047(4) 0.067(4) 0.046(3) 0.020(3) 0.020(3) 0.004(3)
C81 0.033(4) 0.051(4) 0.064(4) 0.014(3) 0.009(3) 0.006(3)
C82 0.040(4) 0.051(4) 0.056(3) 0.018(3) 0.020(3) 0.007(3)
C83 0.049(4) 0.048(4) 0.083(5) 0.012(4) 0.002(4) 0.003(3)
C84 0.050(4) 0.049(3) 0.061(4) 0.025(3) 0.023(3) 0.016(3)
C85 0.051(4) 0.043(4) 0.074(6) 0.001(4) 0.005(4) 0.006(3)
C86 0.051(4) 0.042(3) 0.068(5) 0.016(3) 0.017(3) 0.008(3)
C87 0.036(3) 0.035(3) 0.056(4) 0.013(3) 0.006(3) 0.002(3)
C88 0.038(3) 0.057(4) 0.056(4) 0.019(3) 0.014(3) 0.006(3)
C89 0.025(4) 0.035(3) 0.060(4) 0.021(3) 0.006(3) 0.002(3)
C90 0.027(3) 0.049(3) 0.051(3) 0.012(3) 0.009(3) 0.002(3)
C91 0.021(4) 0.046(4) 0.055(4) 0.013(3) 0.005(4) 0.005(4)
C92 0.021(4) 0.052(4) 0.046(3) 0.012(3) 0.010(3) 0.007(4)
C93 0.021(4) 0.057(4) 0.048(4) 0.022(3) 0.010(3) 0.006(4)
C94 0.022(4) 0.049(4) 0.053(4) 0.026(4) 0.008(4) 0.007(4)
C95 0.029(3) 0.051(4) 0.055(3) 0.027(3) 0.007(3) 0.004(3)
C96 0.029(4) 0.045(4) 0.055(4) 0.025(3) 0.006(3) 0.008(3)
C97 0.039(3) 0.049(3) 0.046(4) 0.030(3) 0.005(3) 0.002(3)
C98 0.045(4) 0.054(4) 0.058(4) 0.037(3) 0.005(3) 0.006(3)
C99 0.028(3) 0.044(3) 0.053(3) 0.028(3) 0.010(3) -0.003(2)
C100 0.032(3) 0.028(3) 0.043(3) 0.020(3) 0.011(3) 0.002(3)
C101 0.025(3) 0.033(3) 0.051(4) 0.023(3) 0.004(3) -0.002(2)
C102 0.030(3) 0.038(3) 0.039(3) 0.019(2) 0.008(2) 0.000(3)

loop_
_atom_type_symbol
_atom_type_scat_dispersion_real
_atom_type_scat_dispersion_imag
_atom_type_scat_Cromer_Mann_a1
_atom_type_scat_Cromer_Mann_b1
_atom_type_scat_Cromer_Mann_a2
_atom_type_scat_Cromer_Mann_b2
_atom_type_scat_Cromer_Mann_a3
_atom_type_scat_Cromer_Mann_b3
_atom_type_scat_Cromer_Mann_a4
_atom_type_scat_Cromer_Mann_b4
_atom_type_scat_Cromer_Mann_c
_atom_type_scat_source
C 0.0181 0.0091 2.3100 20.8439 1.0200 10.2075 1.5886 0.5687 0.8650 51.6512 0.2156 'International Tables Vol C 4.2.6.8 and 6.1.1.4'
H 0.0000 0.0000 0.4930 10.5109 0.3229 26.1257 0.1402 3.1424 0.0408 57.7998 0.0030 'International Tables Vol C 4.2.6.8 and 6.1.1.4'
N 0.0311 0.0180 12.2126 0.0057 3.1322 9.8933 2.0125 28.9975 1.1663 0.5826 -11.5290 'International Tables Vol C 4.2.6.8 and 6.1.1.4'
O 0.0492 0.0322 3.0485 13.2771 2.2868 5.7011 1.5463 0.3239 0.8670 32.9089 0.2508 'International Tables Vol C 4.2.6.8 and 6.1.1.4'
F 0.0727 0.0534 3.5392 10.2825 2.6412 4.2944 1.5170 0.2615 1.0243 26.1476 0.2776 'International Tables Vol C 4.2.6.8 and 6.1.1.4'

loop_
_geom_angle_atom_site_label_1
_geom_angle_atom_site_label_2
_geom_angle_atom_site_label_3
_geom_angle
_geom_angle_publ_flag
C2 C1 C6 119.4(3) yes
C2 C1 H11 121.0 no
C6 C1 H11 119.5 no
C1 C2 C3 120.6(3) yes
C1 C2 H21 119.7 no
C3 C2 H21 119.7 no
C2 C3 C4 119.5(3) yes
C2 C3 H31 120.5 no
C4 C3 H31 120.0 no
C3 C4 C5 120.4(3) yes
C3 C4 H41 120.0 no
C5 C4 H41 119.5 no
C4 C5 C6 119.5(3) yes
C4 C5 H51 121.0 no
C6 C5 H51 119.5 no
C5 C6 C1 120.6(3) yes
C5 C6 N7 119.3(2) yes
C1 C6 N7 120.1(2) yes
C6 N7 C8 117.1(2) yes
C6 N7 C13 118.0(2) yes
C8 N7 C13 124.9(2) yes
N7 C8 O9 120.6(3) yes
N7 C8 C10 117.3(2) yes
O9 C8 C10 122.1(3) yes
C8 C10 C11 119.5(2) yes
C8 C10 C21 120.6(2) yes
C11 C10 C21 119.9(2) yes
C10 C11 C12 121.1(2) yes
C10 C11 C18 119.0(2) yes
C12 C11 C18 119.9(2) yes
C11 C12 C13 120.5(2) yes
C11 C12 C15 119.8(3) yes
C13 C12 C15 119.7(2) yes
C12 C13 N7 116.2(2) yes
C12 C13 O14 123.2(3) yes
N7 C13 O14 120.7(3) yes
C12 C15 C16 120.1(3) yes
C12 C15 H151 119.9 no
C16 C15 H151 120.0 no
C15 C16 C17 121.2(3) yes
C15 C16 H161 119.6 no
C17 C16 H161 119.2 no
C16 C17 C18 119.8(3) yes
C16 C17 C25 120.4(2) yes
C18 C17 C25 119.8(2) yes
C11 C18 C17 119.2(2) yes
C11 C18 C19 119.8(2) yes
C17 C18 C19 121.0(2) yes
C18 C19 C20 120.1(3) yes
C18 C19 C22 120.1(2) yes
C20 C19 C22 119.8(2) yes
C19 C20 C21 120.3(2) yes
C19 C20 H201 120.5 no
C21 C20 H201 119.1 no
C20 C21 C10 120.8(2) yes
C20 C21 H211 120.4 no
C10 C21 H211 118.8 no
C19 C22 O23 122.3(3) yes
C19 C22 N24 116.8(2) yes
O23 C22 N24 120.9(3) yes
C22 N24 C25 124.7(2) yes
C22 N24 C27 117.8(2) yes
C25 N24 C27 117.4(2) yes
C17 C25 N24 117.5(2) yes
C17 C25 O26 122.2(3) yes
N24 C25 O26 120.3(3) yes
N24 C27 C28 113.7(2) yes
N24 C27 H271 107.2 no
C28 C27 H271 108.9 no
N24 C27 H272 107.7 no
C28 C27 H272 109.5 no
H271 C27 H272 109.8 no
C27 C28 O29 109.1(2) yes
C27 C28 H281 108.7 no
O29 C28 H281 109.5 no
C27 C28 H282 112.6 no
O29 C28 H282 107.5 no
H281 C28 H282 109.5 no
C28 O29 C30 115.1(2) yes
O29 C30 C31 115.6(3) yes
O29 C30 H301 109.4 no
C31 C30 H301 107.3 no
O29 C30 H302 107.3 no
C31 C30 H302 107.4 no
H301 C30 H302 109.8 no
C30 C31 O32 109.9(2) yes
C30 C31 H311 109.6 no
O32 C31 H311 110.9 no
C30 C31 H312 108.7 no
O32 C31 H312 108.6 no
H311 C31 H312 109.1 no
C31 O32 C33 114.1(2) yes
O32 C33 C34 112.3(2) yes
O32 C33 H332 109.5 no
C34 C33 H332 109.3 no
O32 C33 H331 107.7 no
C34 C33 H331 109.1 no
H332 C33 H331 108.8 no
C33 C34 N35 110.8(2) yes
C33 C34 H341 110.9 no
N35 C34 H341 108.4 no
C33 C34 H342 108.5 no
N35 C34 H342 108.2 no
H341 C34 H342 109.9 no
C34 N35 C36 116.2(2) yes
C34 N35 C41 118.3(2) yes
C36 N35 C41 125.5(2) yes
N35 C36 O37 120.9(3) yes
N35 C36 C38 116.8(2) yes
O37 C36 C38 122.3(3) yes
C36 C38 C39 119.8(2) yes
C36 C38 C49 119.8(2) yes
C39 C38 C49 120.4(2) yes
C38 C39 C40 121.4(2) yes
C38 C39 C46 119.4(2) yes
C40 C39 C46 119.2(2) yes
C39 C40 C41 119.4(3) yes
C39 C40 C43 119.9(2) yes
C41 C40 C43 120.7(3) yes
C40 C41 N35 117.0(3) yes
C40 C41 O42 121.5(3) yes
N35 C41 O42 121.5(3) yes
C40 C43 C44 121.1(3) yes
C40 C43 H431 118.7 no
C44 C43 H431 120.2 no
C43 C44 C45 120.2(3) yes
C43 C44 H441 119.6 no
C45 C44 H441 120.2 no
C44 C45 C46 119.9(2) yes
C44 C45 C53 120.0(2) yes
C46 C45 C53 119.9(2) yes
C39 C46 C45 119.6(2) yes
C39 C46 C47 119.2(2) yes
C45 C46 C47 121.2(2) yes
C46 C47 C48 120.4(2) yes
C46 C47 C50 119.4(2) yes
C48 C47 C50 120.2(2) yes
C47 C48 C49 119.8(2) yes
C47 C48 H481 119.7 no
C49 C48 H481 120.5 no
C48 C49 C38 120.8(2) yes
C48 C49 H491 119.0 no
C38 C49 H491 120.2 no
C47 C50 O51 121.9(2) yes
C47 C50 N52 117.6(2) yes
O51 C50 N52 120.5(2) yes
C50 N52 C53 124.8(2) yes
C50 N52 C55 117.4(2) yes
C53 N52 C55 117.6(2) yes
C45 C53 N52 116.4(2) yes
C45 C53 O54 123.4(2) yes
N52 C53 O54 120.3(2) yes
N52 C55 C56 120.3(3) yes
N52 C55 C60 118.1(2) yes
C56 C55 C60 121.6(3) yes
C55 C56 C57 118.2(3) yes
C55 C56 H561 120.0 no
C57 C56 H561 121.8 no
C56 C57 C58 119.7(3) yes
C56 C57 H571 118.8 no
C58 C57 H571 121.5 no
C57 C58 C59 121.2(3) yes
C57 C58 H581 118.6 no
C59 C58 H581 120.2 no
C58 C59 C60 119.5(3) yes
C58 C59 H591 120.2 no
C60 C59 H591 120.3 no
C55 C60 C59 119.8(3) yes
C55 C60 H601 120.4 no
C59 C60 H601 119.8 no
F61 C62 F63 109.2(3) yes
F61 C62 F64 106.8(3) yes
F63 C62 F64 106.1(2) yes
F61 C62 C65 110.2(2) yes
F63 C62 C65 111.9(2) yes
F64 C62 C65 112.4(3) yes
C62 C65 O66 108.2(2) yes
C62 C65 C67 112.8(2) yes
O66 C65 C67 108.5(3) yes
C62 C65 H651 107.6 no
O66 C65 H651 111.7 no
C67 C65 H651 108.0 no
C65 O66 H662 107.6 no
C65 C67 F68 110.0(3) yes
C65 C67 F69 113.1(3) yes
F68 C67 F69 107.5(3) yes
C65 C67 F70 113.1(3) yes
F68 C67 F70 106.3(3) yes
F69 C67 F70 106.4(3) yes
C74 C71 C97 122.79(7) yes
C74 C71 H711 118.7 no
C97 C71 H711 118.6 no
C73 C72 C98 122.79(7) yes
C73 C72 H721 118.7 no
C98 C72 H721 118.5 no
C72 C73 C76 119.78(7) yes
C72 C73 H731 120.6 no
C76 C73 H731 119.7 no
C71 C74 C75 119.83(7) yes
C71 C74 H741 120.6 no
C75 C74 H741 119.6 no
C74 C75 C78 122.70(7) yes
C74 C75 C93 118.71(7) yes
C78 C75 C93 118.60(7) yes
C73 C76 C77 122.68(7) yes
C73 C76 C94 118.73(7) yes
C77 C76 C94 118.59(7) yes
C76 C77 C79 122.72(7) yes
C76 C77 H771 118.3 no
C79 C77 H771 119.0 no
C75 C78 C80 122.67(7) yes
C75 C78 H781 118.3 no
C80 C78 H781 119.0 no
C77 C79 C81 120.40(7) yes
C77 C79 H791 120.9 no
C81 C79 H791 118.7 no
C78 C80 C82 120.33(7) yes
C78 C80 H801 120.9 no
C82 C80 H801 118.7 no
C79 C81 C83 120.72(7) yes
C79 C81 C91 118.47(7) yes
C83 C81 C91 120.81(7) yes
C80 C82 C84 120.79(7) yes
C80 C82 C92 118.48(7) yes
C84 C82 C92 120.74(7) yes
C81 C83 C85 119.35(7) yes
C81 C83 H831 120.4 no
C85 C83 H831 120.3 no
C82 C84 C86 119.26(7) yes
C82 C84 H841 120.5 no
C86 C84 H841 120.2 no
C83 C85 C87 122.05(7) yes
C83 C85 H851 119.4 no
C87 C85 H851 118.5 no
C84 C86 C88 122.04(7) yes
C84 C86 H861 119.5 no
C88 C86 H861 118.5 no
C85 C87 C89 118.71(7) yes
C85 C87 H871 120.9 no
C89 C87 H871 120.4 no
C86 C88 C90 118.82(7) yes
C86 C88 H881 120.9 no
C90 C88 H881 120.2 no
C87 C89 C91 119.59(7) yes
C87 C89 C101 122.39(7) yes
C91 C89 C101 118.02(7) yes
C88 C90 C92 119.66(7) yes
C88 C90 C102 122.30(7) yes
C92 C90 C102 118.03(7) yes
C89 C91 C81 119.50(7) yes
C89 C91 C94 118.86(7) yes
C81 C91 C94 121.64(7) yes
C90 C92 C82 119.48(7) yes
C90 C92 C93 118.80(7) yes
C82 C92 C93 121.72(7) yes
C75 C93 C92 118.21(7) yes
C75 C93 C95 120.46(7) yes
C92 C93 C95 121.33(7) yes
C76 C94 C91 118.17(7) yes
C76 C94 C96 120.48(7) yes
C91 C94 C96 121.35(7) yes
C93 C95 C97 120.28(7) yes
C93 C95 C99 118.42(7) yes
C97 C95 C99 121.30(7) yes
C94 C96 C98 120.25(7) yes
C94 C96 C100 118.40(7) yes
C98 C96 C100 121.34(7) yes
C95 C97 C71 117.93(7) yes
C95 C97 H971 120.9 no
C71 C97 H971 121.2 no
C96 C98 C72 117.97(7) yes
C96 C98 H981 120.8 no
C72 C98 H981 121.2 no
C95 C99 C102 121.97(7) yes
C95 C99 H991 117.5 no
C102 C99 H991 120.5 no
C96 C100 C101 121.94(7) yes
C96 C100 H1001 117.6 no
C101 C100 H1001 120.4 no
C89 C101 C100 121.42(7) yes
C89 C101 H1011 119.0 no
C100 C101 H1011 119.6 no
C90 C102 C99 121.44(7) yes
C90 C102 H1021 119.0 no
C99 C102 H1021 119.6 no

loop_
_geom_bond_atom_site_label_1
_geom_bond_atom_site_label_2
_geom_bond_distance
_geom_bond_publ_flag
C1 C2 1.387(4) yes
C1 C6 1.373(4) yes
C1 H11 0.944 no
C2 C3 1.376(4) yes
C2 H21 0.948 no
C3 C4 1.379(4) yes
C3 H31 0.953 no
C4 C5 1.384(4) yes
C4 H41 0.940 no
C5 C6 1.381(4) yes
C5 H51 0.945 no
C6 N7 1.450(3) yes
N7 C8 1.404(3) yes
N7 C13 1.410(3) yes
C8 O9 1.217(3) yes
C8 C10 1.474(4) yes
C10 C11 1.418(4) yes
C10 C21 1.377(4) yes
C11 C12 1.406(4) yes
C11 C18 1.413(4) yes
C12 C13 1.484(4) yes
C12 C15 1.382(4) yes
C13 O14 1.211(3) yes
C15 C16 1.399(4) yes
C15 H151 0.932 no
C16 C17 1.369(4) yes
C16 H161 0.926 no
C17 C18 1.412(4) yes
C17 C25 1.479(4) yes
C18 C19 1.407(4) yes
C19 C20 1.378(4) yes
C19 C22 1.485(4) yes
C20 C21 1.400(4) yes
C20 H201 0.936 no
C21 H211 0.920 no
C22 O23 1.214(3) yes
C22 N24 1.405(4) yes
N24 C25 1.392(4) yes
N24 C27 1.477(4) yes
C25 O26 1.217(3) yes
C27 C28 1.519(4) yes
C27 H271 0.968 no
C27 H272 0.971 no
C28 O29 1.406(4) yes
C28 H281 0.978 no
C28 H282 0.989 no
O29 C30 1.426(4) yes
C30 C31 1.510(4) yes
C30 H301 0.997 no
C30 H302 1.002 no
C31 O32 1.422(4) yes
C31 H311 1.000 no
C31 H312 0.998 no
O32 C33 1.423(3) yes
C33 C34 1.520(4) yes
C33 H332 0.971 no
C33 H331 0.988 no
C34 N35 1.485(3) yes
C34 H341 0.975 no
C34 H342 0.987 no
N35 C36 1.398(4) yes
N35 C41 1.390(4) yes
C36 O37 1.213(3) yes
C36 C38 1.488(4) yes
C38 C39 1.404(4) yes
C38 C49 1.372(4) yes
C39 C40 1.416(4) yes
C39 C46 1.413(4) yes
C40 C41 1.490(4) yes
C40 C43 1.369(4) yes
C41 O42 1.217(4) yes
C43 C44 1.402(4) yes
C43 H431 0.937 no
C44 C45 1.380(4) yes
C44 H441 0.929 no
C45 C46 1.411(4) yes
C45 C53 1.480(4) yes
C46 C47 1.415(4) yes
C47 C48 1.377(4) yes
C47 C50 1.477(4) yes
C48 C49 1.404(4) yes
C48 H481 0.931 no
C49 H491 0.937 no
C50 O51 1.220(3) yes
C50 N52 1.386(3) yes
N52 C53 1.419(3) yes
N52 C55 1.453(3) yes
C53 O54 1.211(3) yes
C55 C56 1.370(4) yes
C55 C60 1.386(4) yes
C56 C57 1.407(5) yes
C56 H561 0.932 no
C57 C58 1.384(5) yes
C57 H571 0.926 no
C58 C59 1.366(5) yes
C58 H581 0.933 no
C59 C60 1.380(4) yes
C59 H591 0.950 no
C60 H601 0.951 no
F61 C62 1.314(3) yes
C62 F63 1.328(4) yes
C62 F64 1.335(4) yes
C62 C65 1.517(4) yes
C65 O66 1.397(3) yes
C65 C67 1.496(4) yes
C65 H651 0.986 no
O66 H662 0.841 no
C67 F68 1.338(4) yes
C67 F69 1.314(4) yes
C67 F70 1.330(4) yes
C71 C74 1.439(3) yes
C71 C97 1.365(3) yes
C71 H711 0.940 no
C72 C73 1.414(3) yes
C72 C98 1.391(3) yes
C72 H721 0.948 no
C73 C76 1.369(4) yes
C73 H731 0.931 no
C74 C75 1.362(3) yes
C74 H741 0.935 no
C75 C78 1.418(3) yes
C75 C93 1.442(4) yes
C76 C77 1.402(4) yes
C76 C94 1.458(4) yes
C77 C79 1.364(3) yes
C77 H771 0.931 no
C78 C80 1.379(3) yes
C78 H781 0.938 no
C79 C81 1.431(4) yes
C79 H791 0.922 no
C80 C82 1.419(3) yes
C80 H801 0.942 no
C81 C83 1.358(4) yes
C81 C91 1.416(4) yes
C82 C84 1.361(3) yes
C82 C92 1.427(4) yes
C83 C85 1.420(3) yes
C83 H831 0.931 no
C84 C86 1.389(3) yes
C84 H841 0.936 no
C85 C87 1.411(3) yes
C85 H851 0.948 no
C86 C88 1.436(3) yes
C86 H861 0.943 no
C87 C89 1.384(4) yes
C87 H871 0.943 no
C88 C90 1.365(3) yes
C88 H881 0.945 no
C89 C91 1.454(4) yes
C89 C101 1.429(4) yes
C90 C92 1.437(4) yes
C90 C102 1.422(3) yes
C91 C94 1.415(4) yes
C92 C93 1.428(4) yes
C93 C95 1.407(4) yes
C94 C96 1.393(4) yes
C95 C97 1.422(3) yes
C95 C99 1.396(3) yes
C96 C98 1.418(4) yes
C96 C100 1.436(4) yes
C97 H971 0.947 no
C98 H981 0.945 no
C99 C102 1.372(3) yes
C99 H991 0.950 no
C100 C101 1.337(3) yes
C100 H1001 0.938 no
C101 H1011 0.935 no
C102 H1021 0.949 no
